data_7720553
loop_
_publ_author_name
'Hoffman, Nicholas A.'
'Emslie, David J. H.'

_publ_section_title
;
 Gold(I) alkoxide and thiolate complexes as potential atomic layer
 deposition precursors.
;
_journal_issue 3
_journal_name_full 'Dalton transactions (Cambridge, England : 2003)'
_journal_page_first 1234
_journal_page_last 1247
_journal_paper_doi 10.1039/d5dt02836a
_journal_volume 55
_journal_year 2026
_chemical_formula_moiety 'C14 H22 Au F6 O2 P'
_chemical_formula_sum 'C14 H22 Au F6 O2 P'
_chemical_formula_weight 564.25
_space_group_crystal_system orthorhombic
_space_group_IT_number 61
_space_group_name_Hall '-P 2ac 2ab'
_space_group_name_H-M_alt 'P b c a'
_atom_sites_solution_hydrogens geom
_atom_sites_solution_primary dual
_audit_creation_date 2025-11-24
_audit_creation_method
;
Olex2 1.5
(compiled 2025.07.13 svn.rb7424aed for OlexSys, GUI svn.r7314)
;
_audit_update_record
;
2025-11-24 deposited with the CCDC.	2025-12-16 downloaded from the CCDC.
;
_cell_angle_alpha 90
_cell_angle_beta 90
_cell_angle_gamma 90
_cell_formula_units_Z 8
_cell_length_a 9.968(4)
_cell_length_b 15.365(7)
_cell_length_c 24.734(12)
_cell_measurement_reflns_used 7047
_cell_measurement_temperature 100.00
_cell_measurement_theta_max 24.593
_cell_measurement_theta_min 2.571
_cell_volume 3788(3)
_computing_cell_refinement 'SAINT V8.40B (2, 2016)'
_computing_data_reduction 'SAINT V8.40B (2, 2016)'
_computing_molecular_graphics 'Olex2 1.5 (Dolomanov et al., 2009)'
_computing_publication_material 'Olex2 1.5 (Dolomanov et al., 2009)'
_computing_structure_refinement 'SHELXL 2019/3 (Sheldrick, 2015)'
_diffrn_ambient_temperature 100.00
_diffrn_measured_fraction_theta_full 1.000
_diffrn_measured_fraction_theta_max 0.993
_diffrn_measurement_device_type 'Bruker Dual Source D8 Venture'
_diffrn_measurement_method '\f and \w scans'
_diffrn_radiation_type MoK\a
_diffrn_radiation_wavelength 0.71073
_diffrn_reflns_av_R_equivalents 0.1551
_diffrn_reflns_av_unetI/netI 0.0823
_diffrn_reflns_Laue_measured_fraction_full 1.000
_diffrn_reflns_Laue_measured_fraction_max 0.993
_diffrn_reflns_limit_h_max 12
_diffrn_reflns_limit_h_min -13
_diffrn_reflns_limit_k_max 20
_diffrn_reflns_limit_k_min -20
_diffrn_reflns_limit_l_max 33
_diffrn_reflns_limit_l_min -33
_diffrn_reflns_number 66006
_diffrn_reflns_point_group_measured_fraction_full 1.000
_diffrn_reflns_point_group_measured_fraction_max 0.993
_diffrn_reflns_theta_full 25.242
_diffrn_reflns_theta_max 28.814
_diffrn_reflns_theta_min 2.571
_exptl_absorpt_coefficient_mu 7.911
_exptl_absorpt_correction_T_max 0.2505
_exptl_absorpt_correction_T_min 0.1805
_exptl_absorpt_correction_type multi-scan
_exptl_absorpt_process_details
;
SADABS-2016/2 (Bruker,2016/2) was used for absorption correction.
wR2(int) was 0.1371 before and 0.1048 after correction.
The Ratio of minimum to maximum transmission is 0.7206.
The \l/2 correction factor is Not present.
;
_exptl_crystal_colour colourless
_exptl_crystal_colour_primary colourless
_exptl_crystal_density_diffrn 1.979
_exptl_crystal_description block
_exptl_crystal_F_000 2160
_exptl_crystal_size_max 0.1
_exptl_crystal_size_mid 0.08
_exptl_crystal_size_min 0.06
_refine_diff_density_max 2.068
_refine_diff_density_min -1.938
_refine_diff_density_rms 0.243
_refine_ls_extinction_coef 0.00115(13)
_refine_ls_extinction_expression Fc^*^=kFc[1+0.001xFc^2^\l^3^/sin(2\q)]^-1/4^
_refine_ls_extinction_method 'SHELXL-2019/2 (Sheldrick 2019)'
_refine_ls_goodness_of_fit_ref 1.054
_refine_ls_hydrogen_treatment constr
_refine_ls_matrix_type full
_refine_ls_number_parameters 224
_refine_ls_number_reflns 4915
_refine_ls_number_restraints 0
_refine_ls_restrained_S_all 1.054
_refine_ls_R_factor_all 0.0839
_refine_ls_R_factor_gt 0.0547
_refine_ls_shift/su_max 0.002
_refine_ls_shift/su_mean 0.000
_refine_ls_structure_factor_coef Fsqd
_refine_ls_weighting_details 'w=1/[\s^2^(Fo^2^)+(0.0298P)^2^+22.7011P] where P=(Fo^2^+2Fc^2^)/3'
_refine_ls_weighting_scheme calc
_refine_ls_wR_factor_gt 0.1117
_refine_ls_wR_factor_ref 0.1250
_reflns_Friedel_coverage 0.000
_reflns_number_gt 3500
_reflns_number_total 4915
_reflns_threshold_expression 'I > 2\s(I)'
_cod_data_source_file d5dt02836a2.cif
_cod_data_source_block Au_hfac_PiPr3
_cod_database_code 7720553
_shelx_shelxl_version_number 2019/3
_shelx_space_group_comment
;
The symmetry employed for this shelxl refinement is uniquely defined
by the following loop, which should always be used as a source of
symmetry information in preference to the above space-group names.
They are only intended as comments.
;
_shelx_estimated_absorpt_t_max 0.648
_shelx_estimated_absorpt_t_min 0.505
_olex2_refinement_description
;
1. Fixed Uiso
 At 1.2 times of:
  All C(H) groups
 At 1.5 times of:
  All C(H,H,H) groups
2.a Ternary CH refined with riding coordinates:
 C1(H1), C6(H6), C9(H9), C12(H12)
2.b Idealised Me refined as rotating group:
 C7(H7A,H7B,H7C), C8(H8A,H8B,H8C), C10(H10A,H10B,H10C), C11(H11A,H11B,H11C),
 C13(H13A,H13B,H13C), C14(H14A,H14B,H14C)
;
_olex2_submission_special_instructions 'No special instructions were received'

loop_
_space_group_symop_operation_xyz
'x, y, z'
'-x+1/2, -y, z+1/2'
'x+1/2, -y+1/2, -z'
'-x, y+1/2, -z+1/2'
'-x, -y, -z'
'x-1/2, y, -z-1/2'
'-x-1/2, y-1/2, z'
'x, -y-1/2, z-1/2'

loop_
_atom_site_label
_atom_site_type_symbol
_atom_site_fract_x
_atom_site_fract_y
_atom_site_fract_z
_atom_site_U_iso_or_equiv
_atom_site_adp_type
_atom_site_occupancy
_atom_site_site_symmetry_order
_atom_site_calc_flag
_atom_site_refinement_flags_posn
_atom_site_refinement_flags_adp
_atom_site_refinement_flags_occupancy
_atom_site_disorder_assembly
_atom_site_disorder_group
Au1 Au 0.69161(3) 0.56792(2) 0.61565(2) 0.02630(13) Uani 1 1 d . . . . .
P1 P 0.48518(19) 0.54261(13) 0.65198(8) 0.0241(4) Uani 1 1 d . . . . .
F1 F 0.8008(7) 0.7121(4) 0.5191(2) 0.0660(19) Uani 1 1 d . . . . .
F2 F 1.0026(7) 0.7495(6) 0.5216(4) 0.097(3) Uani 1 1 d . . . . .
F3 F 0.8612(10) 0.8140(5) 0.5695(4) 0.107(3) Uani 1 1 d . . . . .
F4 F 0.8948(7) 0.4163(4) 0.5444(3) 0.0624(18) Uani 1 1 d . . . . .
F5 F 0.9156(12) 0.3630(5) 0.6225(3) 0.102(3) Uani 1 1 d . . . . .
F6 F 1.0875(7) 0.3987(6) 0.5782(4) 0.109(3) Uani 1 1 d . . . . .
O1 O 0.9815(7) 0.7028(5) 0.6377(3) 0.0501(17) Uani 1 1 d . . . . .
O2 O 1.0224(6) 0.5182(5) 0.6590(2) 0.0455(16) Uani 1 1 d . . . . .
C1 C 0.8956(7) 0.5824(5) 0.5872(3) 0.0265(17) Uani 1 1 d . . . . .
H1 H 0.899284 0.570515 0.547521 0.032 Uiso 1 1 calc R U . . .
C2 C 0.9289(9) 0.6729(6) 0.5973(3) 0.038(2) Uani 1 1 d . . . . .
C3 C 0.8943(10) 0.7379(6) 0.5519(4) 0.045(2) Uani 1 1 d . . . . .
C4 C 0.9649(7) 0.5151(6) 0.6158(3) 0.0326(18) Uani 1 1 d . . . . .
C5 C 0.9650(9) 0.4225(6) 0.5905(4) 0.042(2) Uani 1 1 d . . . . .
C6 C 0.3442(9) 0.5660(7) 0.6067(3) 0.038(2) Uani 1 1 d . . . . .
H6 H 0.258767 0.548566 0.624892 0.045 Uiso 1 1 calc R U . . .
C7 C 0.3594(11) 0.5141(9) 0.5544(4) 0.060(3) Uani 1 1 d . . . . .
H7A H 0.439345 0.533971 0.534931 0.089 Uiso 1 1 calc R U . . .
H7B H 0.279926 0.522795 0.531699 0.089 Uiso 1 1 calc R U . . .
H7C H 0.368639 0.452097 0.562993 0.089 Uiso 1 1 calc R U . . .
C8 C 0.3385(10) 0.6639(8) 0.5937(5) 0.061(3) Uani 1 1 d . . . . .
H8A H 0.330372 0.697109 0.627350 0.091 Uiso 1 1 calc R U . . .
H8B H 0.260773 0.675825 0.570563 0.091 Uiso 1 1 calc R U . . .
H8C H 0.420761 0.681202 0.574798 0.091 Uiso 1 1 calc R U . . .
C9 C 0.4646(8) 0.6033(5) 0.7155(3) 0.0295(17) Uani 1 1 d . . . . .
H9 H 0.520092 0.572187 0.743059 0.035 Uiso 1 1 calc R U . . .
C10 C 0.3220(10) 0.6039(7) 0.7372(4) 0.048(2) Uani 1 1 d . . . . .
H10A H 0.264641 0.638131 0.713060 0.072 Uiso 1 1 calc R U . . .
H10B H 0.321137 0.629765 0.773400 0.072 Uiso 1 1 calc R U . . .
H10C H 0.288236 0.544041 0.739127 0.072 Uiso 1 1 calc R U . . .
C11 C 0.5197(9) 0.6972(6) 0.7129(4) 0.041(2) Uani 1 1 d . . . . .
H11A H 0.608199 0.696859 0.695631 0.061 Uiso 1 1 calc R U . . .
H11B H 0.527565 0.720626 0.749597 0.061 Uiso 1 1 calc R U . . .
H11C H 0.458278 0.733605 0.691790 0.061 Uiso 1 1 calc R U . . .
C12 C 0.4782(8) 0.4251(5) 0.6668(3) 0.0304(17) Uani 1 1 d . . . . .
H12 H 0.493860 0.394550 0.631697 0.036 Uiso 1 1 calc R U . . .
C13 C 0.3446(9) 0.3895(7) 0.6893(5) 0.047(2) Uani 1 1 d . . . . .
H13A H 0.333888 0.407966 0.726988 0.071 Uiso 1 1 calc R U . . .
H13B H 0.345082 0.325763 0.687513 0.071 Uiso 1 1 calc R U . . .
H13C H 0.269886 0.412086 0.667705 0.071 Uiso 1 1 calc R U . . .
C14 C 0.5922(9) 0.3979(6) 0.7041(4) 0.038(2) Uani 1 1 d . . . . .
H14A H 0.676892 0.421861 0.690564 0.057 Uiso 1 1 calc R U . . .
H14B H 0.597933 0.334235 0.705079 0.057 Uiso 1 1 calc R U . . .
H14C H 0.575144 0.420025 0.740600 0.057 Uiso 1 1 calc R U . . .

loop_
_atom_site_aniso_label
_atom_site_aniso_U_11
_atom_site_aniso_U_22
_atom_site_aniso_U_33
_atom_site_aniso_U_23
_atom_site_aniso_U_13
_atom_site_aniso_U_12
Au1 0.01436(16) 0.0428(2) 0.02177(17) 0.00109(13) 0.00216(11) -0.00083(13)
P1 0.0135(8) 0.0375(11) 0.0213(9) 0.0022(8) 0.0017(7) 0.0007(7)
F1 0.079(5) 0.070(4) 0.049(3) 0.013(3) -0.028(3) -0.023(4)
F2 0.047(4) 0.122(6) 0.121(7) 0.075(5) 0.025(4) 0.008(4)
F3 0.135(8) 0.079(5) 0.107(7) -0.047(5) -0.059(6) 0.059(5)
F4 0.080(5) 0.046(3) 0.061(4) -0.004(3) -0.029(4) 0.000(3)
F5 0.171(10) 0.068(5) 0.066(5) 0.020(4) 0.006(5) 0.002(5)
F6 0.036(4) 0.136(7) 0.156(8) -0.090(6) -0.016(5) 0.028(4)
O1 0.043(4) 0.067(5) 0.040(4) -0.006(3) 0.001(3) -0.024(4)
O2 0.022(3) 0.084(5) 0.031(3) -0.003(3) -0.009(3) 0.011(3)
C1 0.011(3) 0.050(5) 0.018(3) 0.003(3) 0.001(3) -0.006(3)
C2 0.022(4) 0.062(6) 0.029(4) -0.008(4) 0.009(3) -0.006(4)
C3 0.040(6) 0.043(5) 0.051(6) -0.006(4) 0.005(5) -0.001(4)
C4 0.010(3) 0.055(5) 0.033(4) -0.003(4) 0.010(3) 0.002(3)
C5 0.026(4) 0.057(6) 0.042(5) 0.000(5) -0.003(4) 0.010(4)
C6 0.018(4) 0.067(6) 0.028(4) 0.005(4) 0.003(3) 0.003(4)
C7 0.039(6) 0.103(9) 0.038(5) -0.007(6) -0.010(5) 0.010(6)
C8 0.029(5) 0.089(9) 0.064(7) 0.035(6) 0.000(5) 0.007(5)
C9 0.023(4) 0.043(5) 0.023(4) -0.004(3) 0.003(3) 0.004(3)
C10 0.043(6) 0.067(6) 0.034(5) -0.003(4) 0.016(4) 0.009(5)
C11 0.032(5) 0.039(5) 0.051(5) -0.009(4) -0.002(4) 0.001(4)
C12 0.016(3) 0.044(5) 0.032(4) -0.001(4) -0.003(3) -0.002(3)
C13 0.019(4) 0.055(6) 0.067(7) 0.014(5) 0.003(4) -0.006(4)
C14 0.027(5) 0.038(5) 0.049(5) 0.002(4) -0.001(4) -0.002(4)

loop_
_atom_type_symbol
_atom_type_description
_atom_type_scat_dispersion_real
_atom_type_scat_dispersion_imag
_atom_type_scat_source
C C 0.0033 0.0016 'International Tables Vol C Tables 4.2.6.8 and 6.1.1.4'
H H 0.0000 0.0000 'International Tables Vol C Tables 4.2.6.8 and 6.1.1.4'
O O 0.0106 0.0060 'International Tables Vol C Tables 4.2.6.8 and 6.1.1.4'
F F 0.0171 0.0103 'International Tables Vol C Tables 4.2.6.8 and 6.1.1.4'
P P 0.1023 0.0942 'International Tables Vol C Tables 4.2.6.8 and 6.1.1.4'
Au Au -2.0133 8.8022 'International Tables Vol C Tables 4.2.6.8 and 6.1.1.4'

loop_
_geom_angle_atom_site_label_1
_geom_angle_atom_site_label_2
_geom_angle_atom_site_label_3
_geom_angle
_geom_angle_site_symmetry_1
_geom_angle_site_symmetry_3
_geom_angle_publ_flag
C1 Au1 P1 174.1(2) . . ?
C6 P1 Au1 114.7(3) . . ?
C6 P1 C9 109.7(4) . . ?
C6 P1 C12 106.6(4) . . ?
C9 P1 Au1 110.5(3) . . ?
C9 P1 C12 108.8(4) . . ?
C12 P1 Au1 106.2(3) . . ?
Au1 C1 H1 109.6 . . ?
C2 C1 Au1 105.0(5) . . ?
C2 C1 H1 109.6 . . ?
C4 C1 Au1 102.7(5) . . ?
C4 C1 H1 109.6 . . ?
C4 C1 C2 119.8(7) . . ?
O1 C2 C1 126.9(9) . . ?
O1 C2 C3 116.7(9) . . ?
C1 C2 C3 116.4(7) . . ?
F1 C3 F2 105.7(9) . . ?
F1 C3 C2 114.7(8) . . ?
F2 C3 C2 108.5(8) . . ?
F3 C3 F1 107.7(9) . . ?
F3 C3 F2 106.1(10) . . ?
F3 C3 C2 113.6(9) . . ?
O2 C4 C1 129.4(9) . . ?
O2 C4 C5 112.9(8) . . ?
C1 C4 C5 117.6(7) . . ?
F4 C5 C4 114.0(7) . . ?
F5 C5 F4 105.6(9) . . ?
F5 C5 F6 107.3(10) . . ?
F5 C5 C4 113.3(8) . . ?
F6 C5 F4 105.6(9) . . ?
F6 C5 C4 110.5(8) . . ?
P1 C6 H6 109.0 . . ?
C7 C6 P1 109.8(7) . . ?
C7 C6 H6 109.0 . . ?
C7 C6 C8 109.7(9) . . ?
C8 C6 P1 110.4(7) . . ?
C8 C6 H6 109.0 . . ?
C6 C7 H7A 109.5 . . ?
C6 C7 H7B 109.5 . . ?
C6 C7 H7C 109.5 . . ?
H7A C7 H7B 109.5 . . ?
H7A C7 H7C 109.5 . . ?
H7B C7 H7C 109.5 . . ?
C6 C8 H8A 109.5 . . ?
C6 C8 H8B 109.5 . . ?
C6 C8 H8C 109.5 . . ?
H8A C8 H8B 109.5 . . ?
H8A C8 H8C 109.5 . . ?
H8B C8 H8C 109.5 . . ?
P1 C9 H9 106.2 . . ?
C10 C9 P1 114.1(6) . . ?
C10 C9 H9 106.2 . . ?
C10 C9 C11 110.0(7) . . ?
C11 C9 P1 113.5(6) . . ?
C11 C9 H9 106.2 . . ?
C9 C10 H10A 109.5 . . ?
C9 C10 H10B 109.5 . . ?
C9 C10 H10C 109.5 . . ?
H10A C10 H10B 109.5 . . ?
H10A C10 H10C 109.5 . . ?
H10B C10 H10C 109.5 . . ?
C9 C11 H11A 109.5 . . ?
C9 C11 H11B 109.5 . . ?
C9 C11 H11C 109.5 . . ?
H11A C11 H11B 109.5 . . ?
H11A C11 H11C 109.5 . . ?
H11B C11 H11C 109.5 . . ?
P1 C12 H12 106.3 . . ?
C13 C12 P1 116.8(6) . . ?
C13 C12 H12 106.3 . . ?
C14 C12 P1 111.2(6) . . ?
C14 C12 H12 106.3 . . ?
C14 C12 C13 109.2(7) . . ?
C12 C13 H13A 109.5 . . ?
C12 C13 H13B 109.5 . . ?
C12 C13 H13C 109.5 . . ?
H13A C13 H13B 109.5 . . ?
H13A C13 H13C 109.5 . . ?
H13B C13 H13C 109.5 . . ?
C12 C14 H14A 109.5 . . ?
C12 C14 H14B 109.5 . . ?
C12 C14 H14C 109.5 . . ?
H14A C14 H14B 109.5 . . ?
H14A C14 H14C 109.5 . . ?
H14B C14 H14C 109.5 . . ?

loop_
_geom_bond_atom_site_label_1
_geom_bond_atom_site_label_2
_geom_bond_distance
_geom_bond_site_symmetry_2
_geom_bond_publ_flag
Au1 P1 2.279(2) . ?
Au1 C1 2.163(7) . ?
P1 C6 1.833(9) . ?
P1 C9 1.838(8) . ?
P1 C12 1.844(9) . ?
F1 C3 1.299(11) . ?
F2 C3 1.327(12) . ?
F3 C3 1.290(11) . ?
F4 C5 1.342(11) . ?
F5 C5 1.306(12) . ?
F6 C5 1.310(11) . ?
O1 C2 1.217(10) . ?
O2 C4 1.213(10) . ?
C1 H1 1.0000 . ?
C1 C2 1.451(12) . ?
C1 C4 1.430(12) . ?
C2 C3 1.541(14) . ?
C4 C5 1.555(13) . ?
C6 H6 1.0000 . ?
C6 C7 1.528(13) . ?
C6 C8 1.539(14) . ?
C7 H7A 0.9800 . ?
C7 H7B 0.9800 . ?
C7 H7C 0.9800 . ?
C8 H8A 0.9800 . ?
C8 H8B 0.9800 . ?
C8 H8C 0.9800 . ?
C9 H9 1.0000 . ?
C9 C10 1.520(12) . ?
C9 C11 1.544(12) . ?
C10 H10A 0.9800 . ?
C10 H10B 0.9800 . ?
C10 H10C 0.9800 . ?
C11 H11A 0.9800 . ?
C11 H11B 0.9800 . ?
C11 H11C 0.9800 . ?
C12 H12 1.0000 . ?
C12 C13 1.544(11) . ?
C12 C14 1.521(11) . ?
C13 H13A 0.9800 . ?
C13 H13B 0.9800 . ?
C13 H13C 0.9800 . ?
C14 H14A 0.9800 . ?
C14 H14B 0.9800 . ?
C14 H14C 0.9800 . ?

loop_
_geom_torsion_atom_site_label_1
_geom_torsion_atom_site_label_2
_geom_torsion_atom_site_label_3
_geom_torsion_atom_site_label_4
_geom_torsion
_geom_torsion_site_symmetry_1
_geom_torsion_site_symmetry_2
_geom_torsion_site_symmetry_3
_geom_torsion_site_symmetry_4
_geom_torsion_publ_flag
Au1 P1 C6 C7 56.2(8) . . . . ?
Au1 P1 C6 C8 -64.9(7) . . . . ?
Au1 P1 C9 C10 169.3(6) . . . . ?
Au1 P1 C9 C11 42.2(7) . . . . ?
Au1 P1 C12 C13 -176.9(6) . . . . ?
Au1 P1 C12 C14 56.8(6) . . . . ?
Au1 C1 C2 O1 91.6(9) . . . . ?
Au1 C1 C2 C3 -88.5(7) . . . . ?
Au1 C1 C4 O2 -91.7(9) . . . . ?
Au1 C1 C4 C5 85.8(7) . . . . ?
O1 C2 C3 F1 -157.4(9) . . . . ?
O1 C2 C3 F2 84.7(11) . . . . ?
O1 C2 C3 F3 -33.0(13) . . . . ?
O2 C4 C5 F4 176.0(8) . . . . ?
O2 C4 C5 F5 55.2(11) . . . . ?
O2 C4 C5 F6 -65.2(11) . . . . ?
C1 C2 C3 F1 22.7(12) . . . . ?
C1 C2 C3 F2 -95.2(10) . . . . ?
C1 C2 C3 F3 147.1(9) . . . . ?
C1 C4 C5 F4 -1.9(11) . . . . ?
C1 C4 C5 F5 -122.7(9) . . . . ?
C1 C4 C5 F6 116.9(9) . . . . ?
C2 C1 C4 O2 24.0(13) . . . . ?
C2 C1 C4 C5 -158.5(7) . . . . ?
C4 C1 C2 O1 -22.9(13) . . . . ?
C4 C1 C2 C3 157.0(7) . . . . ?
C6 P1 C9 C10 41.8(8) . . . . ?
C6 P1 C9 C11 -85.3(7) . . . . ?
C6 P1 C12 C13 -54.2(7) . . . . ?
C6 P1 C12 C14 179.6(6) . . . . ?
C9 P1 C6 C7 -178.7(7) . . . . ?
C9 P1 C6 C8 60.2(7) . . . . ?
C9 P1 C12 C13 64.1(7) . . . . ?
C9 P1 C12 C14 -62.2(7) . . . . ?
C12 P1 C6 C7 -61.1(8) . . . . ?
C12 P1 C6 C8 177.9(7) . . . . ?
C12 P1 C9 C10 -74.4(7) . . . . ?
C12 P1 C9 C11 158.5(6) . . . . ?
